data_4079292
loop_
_publ_author_name
'Smeltz, Jessica L.'
'Boyle, Paul D.'
'Ison, Elon A.'

_publ_section_title
;
 Role of Low-Valent Rhenium Species in Catalytic Hydrosilylation Reactions
 with Oxorhenium Catalysts
;
_journal_issue 17
_journal_name_full Organometallics
_journal_page_first 5994
_journal_paper_doi 10.1021/om300654q
_journal_volume 31
_journal_year 2012
_chemical_formula_sum 'C34 H22 F20 N10 Re2'
_chemical_formula_weight 1323.02
_chemical_name_systematic
; 
 ? 
;
_space_group_IT_number 14
_symmetry_cell_setting monoclinic
_symmetry_space_group_name_Hall '-P 2yn'
_symmetry_space_group_name_H-M 'P 1 21/n 1'
_atom_sites_solution_hydrogens geom
_atom_sites_solution_primary other
_atom_sites_solution_secondary difmap
_audit_creation_method SHELXL-97
_cell_angle_alpha 90.00
_cell_angle_beta 107.750(18)
_cell_angle_gamma 90.00
_cell_formula_units_Z 4
_cell_length_a 13.932(4)
_cell_length_b 18.058(6)
_cell_length_c 16.132(5)
_cell_measurement_reflns_used 9942
_cell_measurement_temperature 110
_cell_measurement_theta_max 38.32
_cell_measurement_theta_min 2.62
_cell_volume 3865(2)
_computing_cell_refinement SAINT
_computing_data_collection Apex2
_computing_data_reduction SAINT
_computing_molecular_graphics NRCVAX
_computing_publication_material cif2tables.py
_computing_structure_refinement XL
_diffrn_ambient_temperature 110
_diffrn_measured_fraction_theta_full 0.984
_diffrn_measured_fraction_theta_max 0.932
_diffrn_measurement_device_type 'Bruker-Nonius Kappa Axis X8 Apex2'
_diffrn_measurement_method 'omega and phi scans'
_diffrn_radiation_monochromator graphite
_diffrn_radiation_source 'fine-focus sealed tube'
_diffrn_radiation_type MoK\a
_diffrn_radiation_wavelength 0.71073
_diffrn_reflns_av_R_equivalents 0.0595
_diffrn_reflns_av_sigmaI/netI 0.0625
_diffrn_reflns_limit_h_max 26
_diffrn_reflns_limit_h_min -21
_diffrn_reflns_limit_k_max 34
_diffrn_reflns_limit_k_min -35
_diffrn_reflns_limit_l_max 30
_diffrn_reflns_limit_l_min -28
_diffrn_reflns_number 160762
_diffrn_reflns_theta_full 42.01
_diffrn_reflns_theta_max 43.96
_diffrn_reflns_theta_min 1.74
_exptl_absorpt_coefficient_mu 6.398
_exptl_absorpt_correction_T_max 0.7931
_exptl_absorpt_correction_T_min 0.4552
_exptl_absorpt_correction_type multi-scan
_exptl_absorpt_process_details SADABS
_exptl_crystal_colour orange
_exptl_crystal_density_diffrn 2.273
_exptl_crystal_density_method 'not measured'
_exptl_crystal_description prism
_exptl_crystal_F_000 2504
_exptl_crystal_size_max 0.146
_exptl_crystal_size_mid 0.071
_exptl_crystal_size_min 0.038
_refine_diff_density_max 1.563
_refine_diff_density_min -2.237
_refine_diff_density_rms 0.233
_refine_ls_extinction_method none
_refine_ls_goodness_of_fit_ref 0.998
_refine_ls_hydrogen_treatment constr
_refine_ls_matrix_type full
_refine_ls_number_parameters 597
_refine_ls_number_reflns 28127
_refine_ls_number_restraints 0
_refine_ls_restrained_S_all 0.998
_refine_ls_R_factor_all 0.0713
_refine_ls_R_factor_gt 0.0338
_refine_ls_shift/su_max 0.006
_refine_ls_shift/su_mean 0.000
_refine_ls_structure_factor_coef Fsqd
_refine_ls_weighting_details 'calc w=1/[\s^2^(Fo^2^)+(0.0192P)^2^+0.0000P] where P=(Fo^2^+2Fc^2^)/3'
_refine_ls_weighting_scheme calc
_refine_ls_wR_factor_gt 0.0500
_refine_ls_wR_factor_ref 0.0571
_reflns_number_gt 19336
_reflns_number_total 28127
_reflns_threshold_expression >2sigma(I)
_cod_data_source_file om300654q_si_002.cif
_cod_data_source_block x12148
_cod_original_sg_symbol_H-M 'P 21/n'
_cod_database_code 4079292

loop_
_symmetry_equiv_pos_as_xyz
'x, y, z'
'-x+1/2, y+1/2, -z+1/2'
'-x, -y, -z'
'x-1/2, -y-1/2, z-1/2'

loop_
_atom_site_label
_atom_site_type_symbol
_atom_site_fract_x
_atom_site_fract_y
_atom_site_fract_z
_atom_site_U_iso_or_equiv
_atom_site_adp_type
_atom_site_occupancy
_atom_site_symmetry_multiplicity
_atom_site_calc_flag
_atom_site_refinement_flags
Re1 Re 0.546547(5) 0.777700(4) 0.908952(4) 0.01094(2) Uani 1 1 d .
Re2 Re 0.657588(5) 0.845776(4) 0.844287(4) 0.01081(2) Uani 1 1 d .
N1 N 0.66617(12) 0.75157(9) 1.00167(10) 0.0150(3) Uani 1 1 d .
N2 N 0.73300(13) 0.73392(10) 1.05758(11) 0.0215(4) Uani 1 1 d .
N3 N 0.59768(11) 0.93638(9) 0.86931(10) 0.0151(3) Uani 1 1 d .
N4 N 0.56757(14) 0.99127(10) 0.88217(12) 0.0243(4) Uani 1 1 d .
N5 N 0.50852(11) 0.67429(9) 0.87334(10) 0.0146(3) Uani 1 1 d .
N6 N 0.39524(11) 0.79689(9) 0.81941(10) 0.0146(3) Uani 1 1 d .
N7 N 0.48508(11) 0.83452(9) 0.98412(10) 0.0150(3) Uani 1 1 d .
N8 N 0.62051(12) 0.86085(9) 0.71620(10) 0.0148(3) Uani 1 1 d .
N9 N 0.74728(12) 0.75773(9) 0.81023(10) 0.0141(3) Uani 1 1 d .
N10 N 0.79153(11) 0.86807(9) 0.92632(10) 0.0156(3) Uani 1 1 d .
C1 C 0.55438(13) 0.60738(11) 0.91038(12) 0.0161(3) Uani 1 1 d .
C2 C 0.57357(15) 0.54973(11) 0.85949(14) 0.0201(4) Uani 1 1 d .
C3 C 0.61298(17) 0.48225(12) 0.89383(17) 0.0261(5) Uani 1 1 d .
C4 C 0.63647(16) 0.46977(12) 0.98169(16) 0.0264(5) Uani 1 1 d .
C5 C 0.62129(15) 0.52486(12) 1.03430(14) 0.0233(4) Uani 1 1 d .
C6 C 0.57953(14) 0.59164(11) 0.99923(13) 0.0174(3) Uani 1 1 d .
C7 C 0.40647(15) 0.66133(11) 0.81226(13) 0.0185(4) Uani 1 1 d .
H7A H 0.3594 0.6479 0.8451 0.022 Uiso 1 1 calc R
H7B H 0.4083 0.6200 0.7725 0.022 Uiso 1 1 calc R
C8 C 0.37124(15) 0.73073(11) 0.76089(12) 0.0191(4) Uani 1 1 d .
H8A H 0.4047 0.7355 0.7151 0.023 Uiso 1 1 calc R
H8B H 0.2976 0.7280 0.7321 0.023 Uiso 1 1 calc R
C9 C 0.37731(15) 0.86382(12) 0.76438(14) 0.0225(4) Uani 1 1 d .
H9A H 0.4208 0.8627 0.7268 0.034 Uiso 1 1 calc R
H9B H 0.3926 0.9079 0.8015 0.034 Uiso 1 1 calc R
H9C H 0.3066 0.8652 0.7284 0.034 Uiso 1 1 calc R
C10 C 0.32916(14) 0.80076(12) 0.87712(13) 0.0199(4) Uani 1 1 d .
H10A H 0.3230 0.7512 0.9012 0.024 Uiso 1 1 calc R
H10B H 0.2609 0.8181 0.8436 0.024 Uiso 1 1 calc R
C11 C 0.37707(14) 0.85453(12) 0.95026(13) 0.0206(4) Uani 1 1 d .
H11A H 0.3694 0.9060 0.9282 0.025 Uiso 1 1 calc R
H11B H 0.3447 0.8504 0.9968 0.025 Uiso 1 1 calc R
C12 C 0.52679(14) 0.83921(11) 1.07525(12) 0.0158(3) Uani 1 1 d .
C13 C 0.50120(15) 0.78894(12) 1.13072(13) 0.0192(4) Uani 1 1 d .
C14 C 0.54577(16) 0.79040(13) 1.22008(13) 0.0222(4) Uani 1 1 d .
C15 C 0.61606(16) 0.84442(13) 1.25622(13) 0.0232(4) Uani 1 1 d .
C16 C 0.64017(15) 0.89622(12) 1.20400(13) 0.0216(4) Uani 1 1 d .
C17 C 0.59591(14) 0.89371(11) 1.11482(13) 0.0173(3) Uani 1 1 d .
C18 C 0.55472(13) 0.91292(10) 0.66370(11) 0.0136(3) Uani 1 1 d .
C19 C 0.56875(14) 0.98899(11) 0.67553(12) 0.0165(3) Uani 1 1 d .
C20 C 0.50296(15) 1.03963(11) 0.62410(13) 0.0181(4) Uani 1 1 d .
C21 C 0.42120(14) 1.01634(11) 0.55750(13) 0.0187(4) Uani 1 1 d .
C22 C 0.40543(14) 0.94171(12) 0.54255(12) 0.0184(4) Uani 1 1 d .
C23 C 0.47143(14) 0.89122(10) 0.59450(12) 0.0150(3) Uani 1 1 d .
C24 C 0.67103(16) 0.81289(12) 0.66781(13) 0.0196(4) Uani 1 1 d .
H24A H 0.6843 0.8409 0.6197 0.024 Uiso 1 1 calc R
H24B H 0.6279 0.7698 0.6429 0.024 Uiso 1 1 calc R
C25 C 0.76877(15) 0.78735(11) 0.73186(12) 0.0183(4) Uani 1 1 d .
H25A H 0.7997 0.7484 0.7052 0.022 Uiso 1 1 calc R
H25B H 0.8165 0.8293 0.7483 0.022 Uiso 1 1 calc R
C26 C 0.70133(15) 0.68309(11) 0.79031(13) 0.0182(4) Uani 1 1 d .
H26A H 0.6373 0.6870 0.7435 0.027 Uiso 1 1 calc R
H26B H 0.6892 0.6626 0.8425 0.027 Uiso 1 1 calc R
H26C H 0.7472 0.6505 0.7718 0.027 Uiso 1 1 calc R
C27 C 0.84175(14) 0.74935(12) 0.88477(13) 0.0186(4) Uani 1 1 d .
H27A H 0.8942 0.7252 0.8643 0.022 Uiso 1 1 calc R
H27B H 0.8285 0.7174 0.9300 0.022 Uiso 1 1 calc R
C28 C 0.87879(14) 0.82400(12) 0.92322(14) 0.0206(4) Uani 1 1 d .
H28A H 0.9262 0.8179 0.9826 0.025 Uiso 1 1 calc R
H28B H 0.9147 0.8494 0.8870 0.025 Uiso 1 1 calc R
C29 C 0.81966(13) 0.93726(11) 0.96731(12) 0.0151(3) Uani 1 1 d .
C30 C 0.84222(14) 0.99802(12) 0.92344(13) 0.0196(4) Uani 1 1 d .
C31 C 0.86538(16) 1.06652(12) 0.96205(15) 0.0239(4) Uani 1 1 d .
C32 C 0.86845(15) 1.07622(12) 1.04788(15) 0.0223(4) Uani 1 1 d .
C33 C 0.85068(15) 1.01666(13) 1.09453(13) 0.0224(4) Uani 1 1 d .
C34 C 0.82788(14) 0.94792(11) 1.05477(13) 0.0183(4) Uani 1 1 d .
F2 F 0.55348(10) 0.55933(7) 0.77298(8) 0.0279(3) Uani 1 1 d .
F3 F 0.62934(12) 0.42917(8) 0.84131(11) 0.0401(4) Uani 1 1 d .
F4 F 0.67198(10) 0.40351(8) 1.01503(11) 0.0391(4) Uani 1 1 d .
F5 F 0.64210(10) 0.51337(8) 1.12044(9) 0.0335(3) Uani 1 1 d .
F6 F 0.55839(9) 0.64069(7) 1.05366(8) 0.0226(3) Uani 1 1 d .
F13 F 0.43087(10) 0.73710(7) 1.09721(8) 0.0260(3) Uani 1 1 d .
F14 F 0.52136(11) 0.73980(9) 1.27074(9) 0.0338(3) Uani 1 1 d .
F15 F 0.66082(10) 0.84580(9) 1.34263(8) 0.0329(3) Uani 1 1 d .
F16 F 0.70501(10) 0.95087(8) 1.23943(9) 0.0331(3) Uani 1 1 d .
F17 F 0.61949(9) 0.94651(7) 1.06618(8) 0.0244(3) Uani 1 1 d .
F19 F 0.65075(9) 1.01549(7) 0.73565(8) 0.0225(3) Uani 1 1 d .
F20 F 0.52214(10) 1.11238(7) 0.63603(9) 0.0264(3) Uani 1 1 d .
F21 F 0.35933(9) 1.06530(7) 0.50499(8) 0.0263(3) Uani 1 1 d .
F22 F 0.32642(9) 0.91818(8) 0.47664(8) 0.0258(3) Uani 1 1 d .
F23 F 0.45342(9) 0.81876(7) 0.57860(8) 0.0215(2) Uani 1 1 d .
F30 F 0.84139(10) 0.99013(8) 0.84064(8) 0.0304(3) Uani 1 1 d .
F31 F 0.88406(12) 1.12442(8) 0.91719(10) 0.0384(4) Uani 1 1 d .
F32 F 0.88802(10) 1.14299(8) 1.08513(10) 0.0329(3) Uani 1 1 d .
F33 F 0.85501(11) 1.02571(9) 1.17808(9) 0.0367(4) Uani 1 1 d .
F34 F 0.81282(10) 0.89104(7) 1.10234(8) 0.0266(3) Uani 1 1 d .

loop_
_atom_site_aniso_label
_atom_site_aniso_U_11
_atom_site_aniso_U_22
_atom_site_aniso_U_33
_atom_site_aniso_U_23
_atom_site_aniso_U_13
_atom_site_aniso_U_12
Re1 0.01047(3) 0.01182(3) 0.01042(3) -0.00008(2) 0.00303(2) 0.00001(2)
Re2 0.01007(3) 0.01124(3) 0.01088(3) 0.00029(2) 0.00284(2) 0.00041(2)
N1 0.0149(7) 0.0156(7) 0.0149(7) -0.0010(6) 0.0051(5) -0.0003(6)
N2 0.0193(8) 0.0252(9) 0.0175(8) 0.0021(7) 0.0017(6) 0.0006(7)
N3 0.0132(6) 0.0155(7) 0.0164(7) -0.0004(6) 0.0042(5) -0.0004(5)
N4 0.0269(9) 0.0205(9) 0.0258(9) -0.0005(7) 0.0086(7) 0.0036(7)
N5 0.0152(7) 0.0140(7) 0.0128(6) 0.0002(5) 0.0017(5) -0.0015(5)
N6 0.0131(6) 0.0164(7) 0.0137(7) 0.0025(6) 0.0032(5) 0.0006(5)
N7 0.0132(6) 0.0183(8) 0.0139(7) -0.0016(6) 0.0046(5) 0.0028(5)
N8 0.0179(7) 0.0136(7) 0.0130(7) 0.0015(5) 0.0050(5) 0.0026(5)
N9 0.0157(7) 0.0140(7) 0.0140(7) 0.0026(5) 0.0064(5) 0.0012(5)
N10 0.0124(6) 0.0163(7) 0.0169(7) -0.0005(6) 0.0029(5) 0.0009(5)
C1 0.0154(8) 0.0134(8) 0.0209(9) -0.0001(7) 0.0076(7) -0.0009(6)
C2 0.0232(9) 0.0161(9) 0.0241(10) -0.0005(7) 0.0117(8) -0.0021(7)
C3 0.0254(10) 0.0149(9) 0.0443(13) -0.0015(9) 0.0199(10) -0.0001(8)
C4 0.0192(9) 0.0165(9) 0.0458(13) 0.0110(9) 0.0132(9) 0.0036(7)
C5 0.0168(8) 0.0249(10) 0.0287(10) 0.0106(9) 0.0076(8) -0.0025(8)
C6 0.0161(8) 0.0173(9) 0.0198(9) 0.0037(7) 0.0070(7) -0.0014(7)
C7 0.0184(8) 0.0168(9) 0.0175(8) -0.0018(7) 0.0012(7) -0.0037(7)
C8 0.0190(8) 0.0213(10) 0.0150(8) -0.0012(7) 0.0022(7) -0.0023(7)
C9 0.0185(9) 0.0231(10) 0.0234(10) 0.0080(8) 0.0028(7) 0.0016(7)
C10 0.0139(8) 0.0263(10) 0.0201(9) 0.0001(8) 0.0062(7) 0.0003(7)
C11 0.0150(8) 0.0260(10) 0.0209(9) -0.0016(8) 0.0055(7) 0.0045(7)
C12 0.0171(8) 0.0160(8) 0.0162(8) -0.0026(6) 0.0080(6) 0.0023(6)
C13 0.0195(8) 0.0207(9) 0.0195(9) -0.0012(7) 0.0091(7) -0.0011(7)
C14 0.0222(9) 0.0297(11) 0.0181(9) 0.0041(8) 0.0111(7) 0.0049(8)
C15 0.0199(9) 0.0364(12) 0.0130(8) -0.0033(8) 0.0048(7) 0.0082(8)
C16 0.0180(8) 0.0236(10) 0.0216(9) -0.0071(8) 0.0037(7) 0.0022(7)
C17 0.0174(8) 0.0159(8) 0.0192(8) -0.0002(7) 0.0064(7) 0.0018(7)
C18 0.0150(7) 0.0140(8) 0.0127(7) 0.0026(6) 0.0053(6) 0.0008(6)
C19 0.0168(8) 0.0159(8) 0.0170(8) 0.0010(7) 0.0053(6) -0.0018(6)
C20 0.0194(8) 0.0142(8) 0.0237(9) 0.0037(7) 0.0112(7) 0.0001(7)
C21 0.0185(8) 0.0212(9) 0.0183(8) 0.0087(7) 0.0087(7) 0.0057(7)
C22 0.0166(8) 0.0253(10) 0.0125(8) 0.0018(7) 0.0031(6) 0.0016(7)
C23 0.0177(8) 0.0136(8) 0.0144(8) 0.0005(6) 0.0060(6) -0.0001(6)
C24 0.0252(9) 0.0199(9) 0.0152(8) 0.0016(7) 0.0084(7) 0.0059(7)
C25 0.0202(8) 0.0200(9) 0.0182(8) 0.0040(7) 0.0110(7) 0.0034(7)
C26 0.0220(9) 0.0149(8) 0.0202(9) -0.0024(7) 0.0101(7) -0.0004(7)
C27 0.0156(8) 0.0204(9) 0.0185(9) 0.0026(7) 0.0033(7) 0.0061(7)
C28 0.0109(7) 0.0232(10) 0.0252(10) -0.0011(8) 0.0019(7) 0.0020(7)
C29 0.0107(7) 0.0169(8) 0.0156(8) 0.0003(6) 0.0010(6) -0.0005(6)
C30 0.0173(8) 0.0227(10) 0.0172(8) 0.0005(7) 0.0030(7) -0.0063(7)
C31 0.0201(9) 0.0207(10) 0.0284(11) 0.0036(8) 0.0036(8) -0.0075(8)
C32 0.0167(8) 0.0194(10) 0.0296(10) -0.0074(8) 0.0051(8) -0.0046(7)
C33 0.0209(9) 0.0278(11) 0.0189(9) -0.0057(8) 0.0069(7) -0.0038(8)
C34 0.0181(8) 0.0184(9) 0.0174(8) 0.0000(7) 0.0041(7) -0.0020(7)
F2 0.0405(8) 0.0233(7) 0.0249(6) -0.0059(5) 0.0175(6) -0.0046(6)
F3 0.0491(9) 0.0191(7) 0.0627(11) -0.0064(7) 0.0328(8) 0.0034(6)
F4 0.0298(7) 0.0214(7) 0.0685(11) 0.0196(7) 0.0185(7) 0.0083(6)
F5 0.0299(7) 0.0363(8) 0.0307(7) 0.0191(6) 0.0037(6) 0.0001(6)
F6 0.0261(6) 0.0249(6) 0.0174(5) 0.0025(5) 0.0076(5) -0.0024(5)
F13 0.0276(6) 0.0262(7) 0.0268(7) -0.0023(5) 0.0124(5) -0.0090(5)
F14 0.0337(7) 0.0458(9) 0.0261(7) 0.0130(6) 0.0154(6) 0.0012(6)
F15 0.0255(7) 0.0572(10) 0.0138(6) -0.0021(6) 0.0025(5) 0.0083(6)
F16 0.0297(7) 0.0342(8) 0.0289(7) -0.0123(6) -0.0008(6) -0.0063(6)
F17 0.0263(6) 0.0189(6) 0.0261(6) 0.0015(5) 0.0051(5) -0.0039(5)
F19 0.0206(6) 0.0183(6) 0.0255(6) -0.0015(5) 0.0024(5) -0.0053(5)
F20 0.0289(6) 0.0121(6) 0.0417(8) 0.0035(5) 0.0159(6) -0.0004(5)
F21 0.0242(6) 0.0280(7) 0.0270(6) 0.0128(5) 0.0086(5) 0.0115(5)
F22 0.0197(6) 0.0336(7) 0.0190(6) -0.0004(5) -0.0017(5) 0.0025(5)
F23 0.0235(6) 0.0166(6) 0.0215(6) -0.0039(5) 0.0027(5) -0.0027(5)
F30 0.0375(7) 0.0377(8) 0.0164(6) -0.0002(5) 0.0088(5) -0.0161(6)
F31 0.0476(9) 0.0269(8) 0.0369(8) 0.0076(6) 0.0069(7) -0.0193(7)
F32 0.0284(7) 0.0228(7) 0.0488(9) -0.0148(6) 0.0139(6) -0.0083(5)
F33 0.0475(9) 0.0425(9) 0.0235(7) -0.0146(6) 0.0160(6) -0.0120(7)
F34 0.0366(7) 0.0253(7) 0.0178(6) 0.0041(5) 0.0079(5) -0.0046(6)

loop_
_atom_type_symbol
_atom_type_description
_atom_type_scat_dispersion_real
_atom_type_scat_dispersion_imag
_atom_type_scat_source
C C 0.0033 0.0016 'International Tables Vol C Tables 4.2.6.8 and 6.1.1.4'
H H 0.0000 0.0000 'International Tables Vol C Tables 4.2.6.8 and 6.1.1.4'
F F 0.0171 0.0103 'International Tables Vol C Tables 4.2.6.8 and 6.1.1.4'
N N 0.0061 0.0033 'International Tables Vol C Tables 4.2.6.8 and 6.1.1.4'
Re Re -1.0185 7.2310 'International Tables Vol C Tables 4.2.6.8 and 6.1.1.4'

loop_
_geom_angle_atom_site_label_1
_geom_angle_atom_site_label_2
_geom_angle_atom_site_label_3
_geom_angle
N1 Re1 N7 94.87(7)
N1 Re1 N5 94.93(7)
N7 Re1 N5 122.80(7)
N1 Re1 N6 168.87(6)
N7 Re1 N6 79.17(6)
N5 Re1 N6 80.74(6)
N1 Re1 Re2 86.81(5)
N7 Re1 Re2 116.78(5)
N5 Re1 Re2 119.94(5)
N6 Re1 Re2 104.25(5)
N3 Re2 N10 93.87(7)
N3 Re2 N8 96.26(7)
N10 Re2 N8 124.18(7)
N3 Re2 N9 168.67(6)
N10 Re2 N9 79.71(6)
N8 Re2 N9 80.01(6)
N3 Re2 Re1 88.10(5)
N10 Re2 Re1 114.12(5)
N8 Re2 Re1 120.94(5)
N9 Re2 Re1 103.02(5)
N2 N1 Re1 176.33(17)
N4 N3 Re2 175.50(17)
C1 N5 C7 111.43(15)
C1 N5 Re1 129.69(12)
C7 N5 Re1 117.40(12)
C9 N6 C8 108.08(15)
C9 N6 C10 108.22(16)
C8 N6 C10 111.60(15)
C9 N6 Re1 118.62(12)
C8 N6 Re1 105.96(11)
C10 N6 Re1 104.36(11)
C12 N7 C11 114.82(16)
C12 N7 Re1 123.68(12)
C11 N7 Re1 118.89(12)
C18 N8 C24 113.71(15)
C18 N8 Re2 129.31(13)
C24 N8 Re2 116.94(12)
C26 N9 C25 109.16(15)
C26 N9 C27 107.34(15)
C25 N9 C27 111.38(15)
C26 N9 Re2 118.13(12)
C25 N9 Re2 103.31(11)
C27 N9 Re2 107.51(11)
C29 N10 C28 112.43(15)
C29 N10 Re2 124.44(12)
C28 N10 Re2 119.40(13)
C6 C1 C2 114.65(18)
C6 C1 N5 123.22(18)
C2 C1 N5 122.05(17)
F2 C2 C3 117.40(19)
F2 C2 C1 119.64(18)
C3 C2 C1 123.0(2)
F3 C3 C4 120.1(2)
F3 C3 C2 120.0(2)
C4 C3 C2 120.0(2)
F4 C4 C5 120.5(2)
F4 C4 C3 120.2(2)
C5 C4 C3 119.3(2)
F5 C5 C4 120.3(2)
F5 C5 C6 119.2(2)
C4 C5 C6 120.4(2)
F6 C6 C5 117.19(18)
F6 C6 C1 120.05(17)
C5 C6 C1 122.7(2)
N5 C7 C8 108.77(15)
N5 C7 H7A 109.9
C8 C7 H7A 109.9
N5 C7 H7B 109.9
C8 C7 H7B 109.9
H7A C7 H7B 108.3
N6 C8 C7 110.25(15)
N6 C8 H8A 109.6
C7 C8 H8A 109.6
N6 C8 H8B 109.6
C7 C8 H8B 109.6
H8A C8 H8B 108.1
N6 C9 H9A 109.5
N6 C9 H9B 109.5
H9A C9 H9B 109.5
N6 C9 H9C 109.5
H9A C9 H9C 109.5
H9B C9 H9C 109.5
N6 C10 C11 107.78(16)
N6 C10 H10A 110.2
C11 C10 H10A 110.2
N6 C10 H10B 110.2
C11 C10 H10B 110.2
H10A C10 H10B 108.5
N7 C11 C10 106.71(16)
N7 C11 H11A 110.4
C10 C11 H11A 110.4
N7 C11 H11B 110.4
C10 C11 H11B 110.4
H11A C11 H11B 108.6
C17 C12 C13 116.31(17)
C17 C12 N7 122.00(18)
C13 C12 N7 121.69(17)
F13 C13 C14 118.19(19)
F13 C13 C12 119.53(17)
C14 C13 C12 122.28(19)
F14 C14 C15 120.34(19)
F14 C14 C13 120.4(2)
C15 C14 C13 119.2(2)
F15 C15 C16 120.2(2)
F15 C15 C14 119.8(2)
C16 C15 C14 119.97(18)
F16 C16 C15 120.03(18)
F16 C16 C17 119.7(2)
C15 C16 C17 120.21(19)
F17 C17 C16 118.39(18)
F17 C17 C12 119.69(17)
C16 C17 C12 121.91(19)
C19 C18 C23 115.68(16)
C19 C18 N8 122.67(16)
C23 C18 N8 121.63(17)
F19 C19 C20 117.50(17)
F19 C19 C18 120.27(16)
C20 C19 C18 122.15(17)
F20 C20 C21 119.58(17)
F20 C20 C19 119.73(18)
C21 C20 C19 120.58(18)
F21 C21 C20 120.87(19)
F21 C21 C22 119.86(18)
C20 C21 C22 119.21(17)
F22 C22 C21 119.79(17)
F22 C22 C23 120.26(19)
C21 C22 C23 119.94(18)
F23 C23 C22 118.44(16)
F23 C23 C18 119.14(16)
C22 C23 C18 122.41(18)
N8 C24 C25 107.02(15)
N8 C24 H24A 110.3
C25 C24 H24A 110.3
N8 C24 H24B 110.3
C25 C24 H24B 110.3
H24A C24 H24B 108.6
N9 C25 C24 108.60(16)
N9 C25 H25A 110.0
C24 C25 H25A 110.0
N9 C25 H25B 110.0
C24 C25 H25B 110.0
H25A C25 H25B 108.4
N9 C26 H26A 109.5
N9 C26 H26B 109.5
H26A C26 H26B 109.5
N9 C26 H26C 109.5
H26A C26 H26C 109.5
H26B C26 H26C 109.5
N9 C27 C28 110.33(16)
N9 C27 H27A 109.6
C28 C27 H27A 109.6
N9 C27 H27B 109.6
C28 C27 H27B 109.6
H27A C27 H27B 108.1
N10 C28 C27 108.41(16)
N10 C28 H28A 110.0
C27 C28 H28A 110.0
N10 C28 H28B 110.0
C27 C28 H28B 110.0
H28A C28 H28B 108.4
C30 C29 C34 116.37(18)
C30 C29 N10 122.18(18)
C34 C29 N10 121.45(18)
F30 C30 C31 118.41(19)
F30 C30 C29 119.22(18)
C31 C30 C29 122.37(19)
F31 C31 C30 120.9(2)
F31 C31 C32 119.3(2)
C30 C31 C32 119.8(2)
F32 C32 C33 120.3(2)
F32 C32 C31 120.2(2)
C33 C32 C31 119.48(19)
F33 C33 C32 119.57(19)
F33 C33 C34 120.5(2)
C32 C33 C34 119.95(19)
F34 C34 C33 118.39(18)
F34 C34 C29 119.76(18)
C33 C34 C29 121.85(19)

loop_
_geom_bond_atom_site_label_1
_geom_bond_atom_site_label_2
_geom_bond_distance
Re1 N1 1.9280(16)
Re1 N7 1.9722(16)
Re1 N5 1.9780(17)
Re1 N6 2.1895(16)
Re1 Re2 2.4447(5)
Re2 N3 1.9344(17)
Re2 N10 1.9723(16)
Re2 N8 1.9899(16)
Re2 N9 2.1931(17)
N1 N2 1.127(2)
N3 N4 1.120(2)
N5 C1 1.412(2)
N5 C7 1.481(2)
N6 C9 1.475(3)
N6 C8 1.496(3)
N6 C10 1.497(3)
N7 C12 1.409(2)
N7 C11 1.481(2)
N8 C18 1.403(2)
N8 C24 1.480(3)
N9 C26 1.485(3)
N9 C25 1.485(2)
N9 C27 1.495(2)
N10 C29 1.412(2)
N10 C28 1.467(3)
C1 C6 1.397(3)
C1 C2 1.401(3)
C2 F2 1.348(2)
C2 C3 1.381(3)
C3 F3 1.344(3)
C3 C4 1.373(3)
C4 F4 1.343(2)
C4 C5 1.365(3)
C5 F5 1.346(3)
C5 C6 1.383(3)
C6 F6 1.342(2)
C7 C8 1.500(3)
C7 H7A 0.9900
C7 H7B 0.9900
C8 H8A 0.9900
C8 H8B 0.9900
C9 H9A 0.9800
C9 H9B 0.9800
C9 H9C 0.9800
C10 C11 1.517(3)
C10 H10A 0.9900
C10 H10B 0.9900
C11 H11A 0.9900
C11 H11B 0.9900
C12 C17 1.389(3)
C12 C13 1.395(3)
C13 F13 1.344(2)
C13 C14 1.385(3)
C14 F14 1.337(2)
C14 C15 1.379(3)
C15 F15 1.343(2)
C15 C16 1.368(3)
C16 F16 1.342(2)
C16 C17 1.382(3)
C17 F17 1.338(2)
C18 C19 1.392(3)
C18 C23 1.399(2)
C19 F19 1.341(2)
C19 C20 1.379(3)
C20 F20 1.343(2)
C20 C21 1.372(3)
C21 F21 1.341(2)
C21 C22 1.375(3)
C22 F22 1.345(2)
C22 C23 1.382(3)
C23 F23 1.342(2)
C24 C25 1.509(3)
C24 H24A 0.9900
C24 H24B 0.9900
C25 H25A 0.9900
C25 H25B 0.9900
C26 H26A 0.9800
C26 H26B 0.9800
C26 H26C 0.9800
C27 C28 1.508(3)
C27 H27A 0.9900
C27 H27B 0.9900
C28 H28A 0.9900
C28 H28B 0.9900
C29 C30 1.393(3)
C29 C34 1.394(3)
C30 F30 1.340(2)
C30 C31 1.378(3)
C31 F31 1.342(2)
C31 C32 1.383(3)
C32 F32 1.338(2)
C32 C33 1.378(3)
C33 F33 1.341(2)
C33 C34 1.389(3)
C34 F34 1.336(2)

loop_
_geom_torsion_atom_site_label_1
_geom_torsion_atom_site_label_2
_geom_torsion_atom_site_label_3
_geom_torsion_atom_site_label_4
_geom_torsion
N1 Re1 Re2 N3 -111.71(7)
N7 Re1 Re2 N3 -17.86(7)
N5 Re1 Re2 N3 154.44(7)
N6 Re1 Re2 N3 67.04(6)
N1 Re1 Re2 N10 -18.32(7)
N7 Re1 Re2 N10 75.53(7)
N5 Re1 Re2 N10 -112.17(7)
N6 Re1 Re2 N10 160.43(7)
N1 Re1 Re2 N8 152.13(7)
N7 Re1 Re2 N8 -114.02(7)
N5 Re1 Re2 N8 58.28(7)
N6 Re1 Re2 N8 -29.12(7)
N1 Re1 Re2 N9 66.09(6)
N7 Re1 Re2 N9 159.94(6)
N5 Re1 Re2 N9 -27.76(6)
N6 Re1 Re2 N9 -115.16(6)
N7 Re1 N1 N2 70(3)
N5 Re1 N1 N2 -54(3)
N6 Re1 N1 N2 13(3)
Re2 Re1 N1 N2 -174(3)
N10 Re2 N3 N4 58(2)
N8 Re2 N3 N4 -67(2)
N9 Re2 N3 N4 3(2)
Re1 Re2 N3 N4 172(2)
N1 Re1 N5 C1 3.31(17)
N7 Re1 N5 C1 -95.72(17)
N6 Re1 N5 C1 -166.36(17)
Re2 Re1 N5 C1 92.46(16)
N1 Re1 N5 C7 168.09(14)
N7 Re1 N5 C7 69.06(15)
N6 Re1 N5 C7 -1.58(13)
Re2 Re1 N5 C7 -102.76(13)
N1 Re1 N6 C9 148.9(3)
N7 Re1 N6 C9 90.55(15)
N5 Re1 N6 C9 -143.29(15)
Re2 Re1 N6 C9 -24.59(15)
N1 Re1 N6 C8 -89.5(4)
N7 Re1 N6 C8 -147.87(13)
N5 Re1 N6 C8 -21.71(12)
Re2 Re1 N6 C8 96.99(11)
N1 Re1 N6 C10 28.4(4)
N7 Re1 N6 C10 -29.94(12)
N5 Re1 N6 C10 96.21(13)
Re2 Re1 N6 C10 -145.08(11)
N1 Re1 N7 C12 -5.12(16)
N5 Re1 N7 C12 93.95(16)
N6 Re1 N7 C12 165.40(16)
Re2 Re1 N7 C12 -94.00(15)
N1 Re1 N7 C11 -165.81(15)
N5 Re1 N7 C11 -66.75(16)
N6 Re1 N7 C11 4.70(14)
Re2 Re1 N7 C11 105.31(14)
N3 Re2 N8 C18 -11.36(17)
N10 Re2 N8 C18 -110.37(16)
N9 Re2 N8 C18 179.45(17)
Re1 Re2 N8 C18 80.18(16)
N3 Re2 N8 C24 166.20(14)
N10 Re2 N8 C24 67.19(16)
N9 Re2 N8 C24 -2.99(14)
Re1 Re2 N8 C24 -102.26(14)
N3 Re2 N9 C26 -163.1(3)
N10 Re2 N9 C26 140.77(14)
N8 Re2 N9 C26 -91.51(13)
Re1 Re2 N9 C26 28.17(13)
N3 Re2 N9 C25 -42.5(4)
N10 Re2 N9 C25 -98.64(12)
N8 Re2 N9 C25 29.09(11)
Re1 Re2 N9 C25 148.76(10)
N3 Re2 N9 C27 75.4(3)
N10 Re2 N9 C27 19.24(12)
N8 Re2 N9 C27 146.96(13)
Re1 Re2 N9 C27 -93.37(12)
N3 Re2 N10 C29 -10.72(16)
N8 Re2 N10 C29 89.54(16)
N9 Re2 N10 C29 159.88(16)
Re1 Re2 N10 C29 -100.36(15)
N3 Re2 N10 C28 -167.27(15)
N8 Re2 N10 C28 -67.01(17)
N9 Re2 N10 C28 3.32(15)
Re1 Re2 N10 C28 103.09(15)
C7 N5 C1 C6 -115.9(2)
Re1 N5 C1 C6 49.6(3)
C7 N5 C1 C2 60.8(2)
Re1 N5 C1 C2 -133.72(17)
C6 C1 C2 F2 -179.05(17)
N5 C1 C2 F2 4.0(3)
C6 C1 C2 C3 0.8(3)
N5 C1 C2 C3 -176.15(19)
F2 C2 C3 F3 -0.3(3)
C1 C2 C3 F3 179.81(19)
F2 C2 C3 C4 178.92(19)
C1 C2 C3 C4 -0.9(3)
F3 C3 C4 F4 -2.7(3)
C2 C3 C4 F4 178.01(19)
F3 C3 C4 C5 178.66(19)
C2 C3 C4 C5 -0.6(3)
F4 C4 C5 F5 0.2(3)
C3 C4 C5 F5 178.80(19)
F4 C4 C5 C6 -176.42(18)
C3 C4 C5 C6 2.2(3)
F5 C5 C6 F6 -2.5(3)
C4 C5 C6 F6 174.15(18)
F5 C5 C6 C1 -179.01(17)
C4 C5 C6 C1 -2.4(3)
C2 C1 C6 F6 -175.57(17)
N5 C1 C6 F6 1.3(3)
C2 C1 C6 C5 0.8(3)
N5 C1 C6 C5 177.73(18)
C1 N5 C7 C8 -167.69(16)
Re1 N5 C7 C8 24.8(2)
C9 N6 C8 C7 169.31(16)
C10 N6 C8 C7 -71.8(2)
Re1 N6 C8 C7 41.17(18)
N5 C7 C8 N6 -43.7(2)
C9 N6 C10 C11 -77.34(19)
C8 N6 C10 C11 163.86(16)
Re1 N6 C10 C11 49.88(17)
C12 N7 C11 C10 -140.75(17)
Re1 N7 C11 C10 21.6(2)
N6 C10 C11 N7 -47.3(2)
C11 N7 C12 C17 -109.6(2)
Re1 N7 C12 C17 89.0(2)
C11 N7 C12 C13 70.7(2)
Re1 N7 C12 C13 -90.7(2)
C17 C12 C13 F13 176.56(17)
N7 C12 C13 F13 -3.8(3)
C17 C12 C13 C14 -3.3(3)
N7 C12 C13 C14 176.33(19)
F13 C13 C14 F14 2.2(3)
C12 C13 C14 F14 -177.94(19)
F13 C13 C14 C15 -178.16(19)
C12 C13 C14 C15 1.7(3)
F14 C14 C15 F15 0.6(3)
C13 C14 C15 F15 -179.09(19)
F14 C14 C15 C16 -179.62(19)
C13 C14 C15 C16 0.7(3)
F15 C15 C16 F16 -3.3(3)
C14 C15 C16 F16 176.87(19)
F15 C15 C16 C17 178.41(18)
C14 C15 C16 C17 -1.4(3)
F16 C16 C17 F17 0.0(3)
C15 C16 C17 F17 178.27(18)
F16 C16 C17 C12 -178.62(18)
C15 C16 C17 C12 -0.3(3)
C13 C12 C17 F17 -175.98(17)
N7 C12 C17 F17 4.4(3)
C13 C12 C17 C16 2.6(3)
N7 C12 C17 C16 -177.02(18)
C24 N8 C18 C19 -118.1(2)
Re2 N8 C18 C19 59.5(2)
C24 N8 C18 C23 60.5(2)
Re2 N8 C18 C23 -121.86(18)
C23 C18 C19 F19 -174.73(17)
N8 C18 C19 F19 4.0(3)
C23 C18 C19 C20 2.0(3)
N8 C18 C19 C20 -179.29(18)
F19 C19 C20 F20 -0.6(3)
C18 C19 C20 F20 -177.38(18)
F19 C19 C20 C21 175.61(18)
C18 C19 C20 C21 -1.2(3)
F20 C20 C21 F21 -1.0(3)
C19 C20 C21 F21 -177.19(18)
F20 C20 C21 C22 176.23(18)
C19 C20 C21 C22 0.0(3)
F21 C21 C22 F22 -1.7(3)
C20 C21 C22 F22 -178.99(18)
F21 C21 C22 C23 177.44(18)
C20 C21 C22 C23 0.2(3)
F22 C22 C23 F23 -1.4(3)
C21 C22 C23 F23 179.48(18)
F22 C22 C23 C18 179.91(17)
C21 C22 C23 C18 0.7(3)
C19 C18 C23 F23 179.49(17)
N8 C18 C23 F23 0.8(3)
C19 C18 C23 C22 -1.8(3)
N8 C18 C23 C22 179.50(18)
C18 N8 C24 C25 154.12(16)
Re2 N8 C24 C25 -23.8(2)
C26 N9 C25 C24 76.10(19)
C27 N9 C25 C24 -165.55(16)
Re2 N9 C25 C24 -50.42(17)
N8 C24 C25 N9 49.9(2)
C26 N9 C27 C28 -165.90(16)
C25 N9 C27 C28 74.7(2)
Re2 N9 C27 C28 -37.85(18)
C29 N10 C28 C27 175.74(16)
Re2 N10 C28 C27 -25.1(2)
N9 C27 C28 N10 40.9(2)
C28 N10 C29 C30 81.9(2)
Re2 N10 C29 C30 -76.1(2)
C28 N10 C29 C34 -97.1(2)
Re2 N10 C29 C34 104.94(18)
C34 C29 C30 F30 176.18(17)
N10 C29 C30 F30 -2.8(3)
C34 C29 C30 C31 -3.9(3)
N10 C29 C30 C31 177.07(18)
F30 C30 C31 F31 1.7(3)
C29 C30 C31 F31 -178.16(19)
F30 C30 C31 C32 -178.98(19)
C29 C30 C31 C32 1.1(3)
F31 C31 C32 F32 1.2(3)
C30 C31 C32 F32 -178.08(18)
F31 C31 C32 C33 -179.1(2)
C30 C31 C32 C33 1.6(3)
F32 C32 C33 F33 -1.3(3)
C31 C32 C33 F33 179.07(19)
F32 C32 C33 C34 178.36(18)
C31 C32 C33 C34 -1.3(3)
F33 C33 C34 F34 -1.5(3)
C32 C33 C34 F34 178.83(19)
F33 C33 C34 C29 177.92(18)
C32 C33 C34 C29 -1.7(3)
C30 C29 C34 F34 -176.33(17)
N10 C29 C34 F34 2.7(3)
C30 C29 C34 C33 4.2(3)
N10 C29 C34 C33 -176.79(18)
